data_2223976
loop_
_publ_author_name
'Olaru, Marian'
'Ro\,sca, Sorin'
'Ra\,t, Ciprian I.'
'Silvestru, Cristian'

_publ_section_title
;
 Chloridobis{2-[(dimethylamino)methyl]phenyl}antimony(III)
;
_journal_coeditor_code PV2214
_journal_issue 11
_journal_name_full 'Acta Crystallographica Section E'
_journal_page_first m1383
_journal_page_last m1384
_journal_paper_doi 10.1107/S1600536809041890
_journal_volume 65
_journal_year 2009
_chemical_formula_iupac '[Sb (C9 H12 N)2 Cl]'
_chemical_formula_moiety 'C18 H24 Cl1 N2 Sb'
_chemical_formula_sum 'C18 H24 Cl N2 Sb'
_chemical_formula_weight 425.60
_chemical_name_systematic
;
Chloridobis{2-[(dimethylamino)methyl]phenyl}antimony(III)
;
_space_group_IT_number 2
_symmetry_cell_setting triclinic
_symmetry_space_group_name_Hall '-P 1'
_symmetry_space_group_name_H-M 'P -1'
_atom_sites_solution_hydrogens geom
_atom_sites_solution_primary direct
_atom_sites_solution_secondary difmap
_audit_creation_method 'WinGX routine CIF_UPDATE'
_cell_angle_alpha 98.073(13)
_cell_angle_beta 103.611(13)
_cell_angle_gamma 116.819(12)
_cell_formula_units_Z 2
_cell_length_a 9.289(7)
_cell_length_b 9.367(7)
_cell_length_c 12.888(10)
_cell_measurement_reflns_used 3906
_cell_measurement_temperature 297(2)
_cell_measurement_theta_max 24.4
_cell_measurement_theta_min 2.5
_cell_volume 932.5(12)
_computing_cell_refinement 'SAINT-Plus (Bruker, 2001)'
_computing_data_collection 'SMART (Bruker, 2000)'
_computing_data_reduction 'SAINT-Plus (Bruker, 2001)'
_computing_molecular_graphics 'DIAMOND (Brandenburg, 2009)'
_computing_publication_material 'publCIF (Westrip, 2009)'
_computing_structure_refinement 'SHELXL97 (Sheldrick, 2008) and WinGX (Farrugia, 1999)'
_computing_structure_solution 'SHELXS97 (Sheldrick, 2008)'
_diffrn_ambient_temperature 297(2)
_diffrn_measured_fraction_theta_full 0.995
_diffrn_measured_fraction_theta_max 0.995
_diffrn_measurement_device_type 'Bruker SMART APEX CCD area-detector'
_diffrn_measurement_method '\f and \w'
_diffrn_radiation_monochromator graphite
_diffrn_radiation_source 'fine-focus sealed tube'
_diffrn_radiation_type MoK\a
_diffrn_radiation_wavelength 0.71073
_diffrn_reflns_av_R_equivalents 0.027
_diffrn_reflns_limit_h_max 11
_diffrn_reflns_limit_h_min -11
_diffrn_reflns_limit_k_max 11
_diffrn_reflns_limit_k_min -11
_diffrn_reflns_limit_l_max 16
_diffrn_reflns_limit_l_min -16
_diffrn_reflns_number 10065
_diffrn_reflns_theta_full 26.37
_diffrn_reflns_theta_max 26.4
_diffrn_reflns_theta_min 2.54
_diffrn_standards_number 0
_exptl_absorpt_coefficient_mu 1.62
_exptl_absorpt_correction_T_max 0.669
_exptl_absorpt_correction_T_min 0.617
_exptl_absorpt_correction_type multi-scan
_exptl_absorpt_process_details '(SADABS; Bruker, 2000)'
_exptl_crystal_colour colourless
_exptl_crystal_density_diffrn 1.516
_exptl_crystal_density_method 'not measured'
_exptl_crystal_description blocks
_exptl_crystal_F_000 428
_exptl_crystal_size_max 0.33
_exptl_crystal_size_mid 0.31
_exptl_crystal_size_min 0.27
_refine_diff_density_max 0.78
_refine_diff_density_min -0.45
_refine_ls_extinction_method none
_refine_ls_goodness_of_fit_ref 1.13
_refine_ls_hydrogen_treatment constr
_refine_ls_matrix_type full
_refine_ls_number_parameters 263
_refine_ls_number_reflns 3801
_refine_ls_number_restraints 0
_refine_ls_restrained_S_all 1.13
_refine_ls_R_factor_all 0.039
_refine_ls_R_factor_gt 0.035
_refine_ls_shift/su_max 0.001
_refine_ls_shift/su_mean 0
_refine_ls_structure_factor_coef Fsqd
_refine_ls_weighting_details 'calc w=1/[\s^2^(Fo^2^)+(0.0350P)^2^+0.2481P] where P=(Fo^2^+2Fc^2^)/3'
_refine_ls_weighting_scheme calc
_refine_ls_wR_factor_ref 0.078
_reflns_number_gt 3530
_reflns_number_total 3801
_reflns_threshold_expression >2\s(I)
_cod_data_source_file pv2214.cif
_cod_data_source_block I
_cod_original_cell_volume 932.6(13)
_cod_database_code 2223976
_cod_database_fobs_code 2223976

loop_
_symmetry_equiv_pos_as_xyz
'x, y, z'
'-x, -y, -z'

loop_
_atom_site_type_symbol
_atom_site_label
_atom_site_fract_x
_atom_site_fract_y
_atom_site_fract_z
_atom_site_U_iso_or_equiv
_atom_site_adp_type
_atom_site_calc_flag
_atom_site_refinement_flags
_atom_site_occupancy
_atom_site_disorder_assembly
_atom_site_disorder_group
C C1 0.7468(8) 0.4324(9) 0.6493(5) 0.047(6) Uani d PG 0.501(6) A 1
C C2 0.6306(6) 0.2626(10) 0.6213(6) 0.048(2) Uani d PG 0.501(6) A 1
C C3 0.6832(9) 0.1477(7) 0.5996(7) 0.065(3) Uani d PG 0.501(6) A 1
H H3 0.6055 0.034 0.5808 0.078 Uiso calc PR 0.501(6) A 1
C C4 0.8521(10) 0.2026(8) 0.6058(7) 0.065(4) Uani d PG 0.501(6) A 1
H H4 0.8873 0.1257 0.5913 0.078 Uiso calc PR 0.501(6) A 1
C C5 0.9683(8) 0.3724(8) 0.6339(7) 0.067(2) Uani d PG 0.501(6) A 1
H H5 1.0813 0.4091 0.6381 0.081 Uiso calc PR 0.501(6) A 1
C C6 0.9156(8) 0.4873(6) 0.6556(6) 0.058(2) Uani d PG 0.501(6) A 1
H H6 0.9934 0.601 0.6744 0.069 Uiso calc PR 0.501(6) A 1
C C7 0.4477(9) 0.2067(9) 0.6097(6) 0.055(2) Uani d P 0.501(6) A 1
H H7A 0.3864 0.2057 0.5372 0.065 Uiso calc PR 0.501(6) A 1
H H7B 0.3913 0.0952 0.6181 0.065 Uiso calc PR 0.501(6) A 1
C C8 0.2676(10) 0.3037(11) 0.6608(8) 0.074(3) Uani d P 0.501(6) A 1
H H8A 0.2416 0.3183 0.5877 0.111 Uiso calc PR 0.501(6) A 1
H H8B 0.2619 0.3844 0.712 0.111 Uiso calc PR 0.501(6) A 1
H H8C 0.1859 0.1933 0.6589 0.111 Uiso calc PR 0.501(6) A 1
C C9 0.4842(13) 0.2998(11) 0.8043(7) 0.069(3) Uani d P 0.501(6) A 1
H H9A 0.391 0.1953 0.8018 0.104 Uiso calc PR 0.501(6) A 1
H H9B 0.495 0.3882 0.859 0.104 Uiso calc PR 0.501(6) A 1
H H9C 0.5886 0.2963 0.8238 0.104 Uiso calc PR 0.501(6) A 1
C C1A 0.7522(8) 0.4295(8) 0.6416(5) 0.042(5) Uani d PG 0.499(6) A 2
C C2A 0.6821(9) 0.2798(10) 0.6685(5) 0.048(2) Uani d PG 0.499(6) A 2
C C3A 0.7282(10) 0.1620(8) 0.6387(7) 0.056(3) Uani d PG 0.499(6) A 2
H H3A 0.6813 0.0618 0.6568 0.067 Uiso calc PR 0.499(6) A 2
C C4A 0.8444(10) 0.1940(7) 0.5819(7) 0.068(4) Uani d PG 0.499(6) A 2
H H4A 0.8752 0.1152 0.562 0.081 Uiso calc PR 0.499(6) A 2
C C5A 0.9145(7) 0.3438(8) 0.5549(6) 0.060(2) Uani d PG 0.499(6) A 2
H H5A 0.9922 0.3652 0.5169 0.072 Uiso calc PR 0.499(6) A 2
C C6A 0.8684(7) 0.4615(6) 0.5847(6) 0.0510(19) Uani d PG 0.499(6) A 2
H H6A 0.9153 0.5617 0.5667 0.061 Uiso calc PR 0.499(6) A 2
C C7A 0.5589(10) 0.2447(9) 0.7299(7) 0.057(2) Uani d P 0.499(6) A 2
H H7A1 0.6209 0.2862 0.8093 0.068 Uiso calc PR 0.499(6) A 2
H H7A2 0.4835 0.1251 0.7115 0.068 Uiso calc PR 0.499(6) A 2
C C8A 0.3298(10) 0.2411(10) 0.5935(7) 0.064(2) Uani d P 0.499(6) A 2
H H8A1 0.2438 0.1354 0.5954 0.096 Uiso calc PR 0.499(6) A 2
H H8A2 0.3839 0.2235 0.5421 0.096 Uiso calc PR 0.499(6) A 2
H H8A3 0.2773 0.3044 0.5702 0.096 Uiso calc PR 0.499(6) A 2
C C9A 0.3800(12) 0.3423(11) 0.7886(7) 0.070(3) Uani d P 0.499(6) A 2
H H9A1 0.3175 0.3997 0.7735 0.105 Uiso calc PR 0.499(6) A 2
H H9A2 0.4715 0.4034 0.8587 0.105 Uiso calc PR 0.499(6) A 2
H H9A3 0.3043 0.2327 0.7915 0.105 Uiso calc PR 0.499(6) A 2
C C10 0.7798(4) 0.6853(4) 0.8586(3) 0.0469(8) Uani d . 1 . .
C C11 0.7516(5) 0.7975(4) 0.9215(3) 0.0555(9) Uani d . 1 . .
C C12 0.8347(6) 0.8557(5) 1.0355(3) 0.0677(11) Uani d . 1 . .
H H12 0.818 0.9321 1.078 0.081 Uiso calc R 1 . .
C C13 0.9393(6) 0.8043(6) 1.0865(3) 0.0768(14) Uani d . 1 . .
H H13 0.9908 0.8421 1.1635 0.092 Uiso calc R 1 . .
C C14 0.9696(5) 0.6964(6) 1.0246(4) 0.0748(13) Uani d . 1 . .
H H14 1.0441 0.6632 1.0595 0.09 Uiso calc R 1 . .
C C15 0.8894(5) 0.6365(5) 0.9100(3) 0.0606(10) Uani d . 1 . .
H H15 0.9101 0.5631 0.8681 0.073 Uiso calc R 1 . .
C C16 0.6406(6) 0.8609(5) 0.8671(4) 0.0683(11) Uani d . 1 . .
H H16A 0.6536 0.9523 0.9217 0.082 Uiso calc R 1 . .
H H16B 0.6789 0.9041 0.8086 0.082 Uiso calc R 1 . .
C C17 0.3876(7) 0.6916(8) 0.9063(5) 0.1067(18) Uani d . 1 . .
H H17A 0.4441 0.6456 0.9508 0.16 Uiso calc R 1 . .
H H17B 0.2676 0.6111 0.8728 0.16 Uiso calc R 1 . .
H H17C 0.4023 0.7903 0.9526 0.16 Uiso calc R 1 . .
C C18 0.3679(9) 0.7882(9) 0.7445(6) 0.133(3) Uani d . 1 . .
H H18A 0.3749 0.8867 0.785 0.199 Uiso calc R 1 . .
H H18B 0.25 0.7014 0.7116 0.199 Uiso calc R 1 . .
H H18C 0.417 0.8127 0.687 0.199 Uiso calc R 1 . .
N N1 0.4519(4) 0.3284(4) 0.6993(2) 0.0517(7) Uani d . 1 . .
N N2 0.4613(5) 0.7338(5) 0.8199(3) 0.0714(9) Uani d . 1 . .
Sb Sb1 0.65485(3) 0.59640(3) 0.680735(17) 0.04391(10) Uani d . 1 A .
Cl Cl1 0.92046(15) 0.84267(12) 0.66663(9) 0.0677(3) Uani d . 1 . .

loop_
_atom_site_aniso_label
_atom_site_aniso_U_11
_atom_site_aniso_U_22
_atom_site_aniso_U_33
_atom_site_aniso_U_12
_atom_site_aniso_U_13
_atom_site_aniso_U_23
C1 0.044(12) 0.053(13) 0.038(9) 0.024(11) 0.009(9) 0.004(8)
C2 0.056(5) 0.042(4) 0.040(5) 0.026(4) 0.009(4) 0.003(4)
C3 0.093(8) 0.052(6) 0.058(7) 0.043(6) 0.023(6) 0.015(4)
C4 0.097(12) 0.063(9) 0.057(6) 0.061(9) 0.020(6) 0.013(5)
C5 0.070(6) 0.077(6) 0.068(6) 0.045(5) 0.031(5) 0.016(5)
C6 0.062(5) 0.061(5) 0.059(5) 0.035(4) 0.026(5) 0.022(4)
C7 0.054(5) 0.042(4) 0.052(4) 0.018(3) 0.011(3) 0.005(3)
C8 0.045(4) 0.063(5) 0.090(7) 0.015(4) 0.018(4) 0.008(5)
C9 0.085(7) 0.057(5) 0.057(5) 0.026(5) 0.028(5) 0.021(4)
C1A 0.056(14) 0.038(11) 0.038(9) 0.028(10) 0.016(9) 0.013(7)
C2A 0.045(5) 0.045(5) 0.048(6) 0.021(4) 0.008(4) 0.012(4)
C3A 0.054(5) 0.036(4) 0.068(8) 0.021(4) 0.011(5) 0.011(4)
C4A 0.050(8) 0.069(10) 0.072(7) 0.034(7) 0.006(5) -0.003(5)
C5A 0.047(4) 0.057(5) 0.070(6) 0.024(4) 0.022(4) 0.005(4)
C6A 0.045(4) 0.053(4) 0.053(5) 0.024(4) 0.013(4) 0.014(4)
C7A 0.060(5) 0.049(4) 0.064(5) 0.025(4) 0.024(4) 0.025(4)
C8A 0.057(5) 0.048(4) 0.066(5) 0.016(4) 0.014(4) 0.004(4)
C9A 0.076(6) 0.070(6) 0.063(5) 0.028(5) 0.040(5) 0.020(4)
C10 0.0482(18) 0.0412(18) 0.0354(17) 0.0122(15) 0.0117(14) 0.0073(14)
C11 0.061(2) 0.0398(18) 0.0454(19) 0.0094(17) 0.0221(17) 0.0055(15)
C12 0.066(3) 0.055(2) 0.052(2) 0.008(2) 0.025(2) 0.0036(19)
C13 0.067(3) 0.081(3) 0.0329(19) 0.005(2) 0.0127(19) -0.001(2)
C14 0.060(3) 0.086(3) 0.056(3) 0.025(2) 0.004(2) 0.022(2)
C15 0.056(2) 0.066(2) 0.046(2) 0.025(2) 0.0093(17) 0.0096(18)
C16 0.101(3) 0.048(2) 0.066(3) 0.041(2) 0.040(2) 0.0163(19)
C17 0.100(4) 0.128(5) 0.122(5) 0.066(4) 0.067(4) 0.039(4)
C18 0.146(6) 0.149(6) 0.161(7) 0.114(5) 0.044(5) 0.077(5)
N1 0.0538(17) 0.0515(17) 0.0482(17) 0.0244(15) 0.0207(14) 0.0115(14)
N2 0.078(2) 0.076(2) 0.083(3) 0.050(2) 0.036(2) 0.034(2)
Sb1 0.05461(16) 0.04224(14) 0.03608(14) 0.02685(12) 0.01251(10) 0.01049(9)
Cl1 0.0829(7) 0.0465(5) 0.0674(6) 0.0227(5) 0.0340(6) 0.0182(5)

loop_
_atom_type_symbol
_atom_type_description
_atom_type_scat_dispersion_real
_atom_type_scat_dispersion_imag
_atom_type_scat_source
C C 0.0033 0.0016 'International Tables Vol C Tables 4.2.6.8 and 6.1.1.4'
H H 0 0 'International Tables Vol C Tables 4.2.6.8 and 6.1.1.4'
N N 0.0061 0.0033 'International Tables Vol C Tables 4.2.6.8 and 6.1.1.4'
Sb Sb -0.5866 1.5461 'International Tables Vol C Tables 4.2.6.8 and 6.1.1.4'
Cl Cl 0.1484 0.1585 'International Tables Vol C Tables 4.2.6.8 and 6.1.1.4'

loop_
_geom_angle_atom_site_label_1
_geom_angle_atom_site_label_2
_geom_angle_atom_site_label_3
_geom_angle_site_symmetry_1
_geom_angle_site_symmetry_3
_geom_angle
_geom_angle_publ_flag
C2 C1 C6 . . 120 ?
C2 C1 Sb1 . . 117.2(4) ?
C6 C1 Sb1 . . 122.8(4) ?
C3 C2 C1 . . 120 ?
C3 C2 C7 . . 121.1(6) ?
C1 C2 C7 . . 118.9(6) ?
C4 C3 C2 . . 120 ?
C4 C3 H3 . . 120 ?
C2 C3 H3 . . 120 ?
C5 C4 C3 . . 120 ?
C5 C4 H4 . . 120 ?
C3 C4 H4 . . 120 ?
C6 C5 C4 . . 120 ?
C6 C5 H5 . . 120 ?
C4 C5 H5 . . 120 ?
C5 C6 C1 . . 120 ?
C5 C6 H6 . . 120 ?
C1 C6 H6 . . 120 ?
N1 C7 C2 . . 106.2(5) ?
N1 C7 H7A . . 110.5 ?
C2 C7 H7A . . 110.5 ?
N1 C7 H7B . . 110.5 ?
C2 C7 H7B . . 110.5 ?
H7A C7 H7B . . 108.7 ?
N1 C8 H8A . . 109.5 ?
N1 C8 H8B . . 109.5 ?
N1 C8 H8C . . 109.5 ?
N1 C9 H9A . . 109.5 ?
N1 C9 H9B . . 109.5 ?
N1 C9 H9C . . 109.5 ?
C2A C1A C6A . . 120 ?
C2A C1A Sb1 . . 116.7(4) ?
C6A C1A Sb1 . . 123.1(4) ?
C3A C2A C1A . . 120 ?
C3A C2A C7A . . 119.5(6) ?
C1A C2A C7A . . 120.5(6) ?
C2A C3A C4A . . 120 ?
C2A C3A H3A . . 120 ?
C4A C3A H3A . . 120 ?
C5A C4A C3A . . 120 ?
C5A C4A H4A . . 120 ?
C3A C4A H4A . . 120 ?
C6A C5A C4A . . 120 ?
C6A C5A H5A . . 120 ?
C4A C5A H5A . . 120 ?
C5A C6A C1A . . 120 ?
C5A C6A H6A . . 120 ?
C1A C6A H6A . . 120 ?
C2A C7A N1 . . 110.5(5) ?
C2A C7A H7A1 . . 109.5 ?
N1 C7A H7A1 . . 109.5 ?
C2A C7A H7A2 . . 109.5 ?
N1 C7A H7A2 . . 109.5 ?
H7A1 C7A H7A2 . . 108.1 ?
N1 C8A H8A1 . . 109.5 ?
N1 C8A H8A2 . . 109.5 ?
H8A1 C8A H8A2 . . 109.5 ?
N1 C8A H8A3 . . 109.5 ?
H8A1 C8A H8A3 . . 109.5 ?
H8A2 C8A H8A3 . . 109.5 ?
N1 C9A H9A1 . . 109.5 ?
N1 C9A H9A2 . . 109.5 ?
H9A1 C9A H9A2 . . 109.5 ?
N1 C9A H9A3 . . 109.5 ?
H9A1 C9A H9A3 . . 109.5 ?
H9A2 C9A H9A3 . . 109.5 ?
C15 C10 C11 . . 119.7(3) ?
C15 C10 Sb1 . . 121.0(3) ?
C11 C10 Sb1 . . 119.3(3) ?
C12 C11 C10 . . 118.7(4) ?
C12 C11 C16 . . 120.2(4) ?
C10 C11 C16 . . 121.0(3) ?
C13 C12 C11 . . 121.5(4) ?
C13 C12 H12 . . 119.2 ?
C11 C12 H12 . . 119.2 ?
C12 C13 C14 . . 119.8(4) ?
C12 C13 H13 . . 120.1 ?
C14 C13 H13 . . 120.1 ?
C13 C14 C15 . . 120.2(4) ?
C13 C14 H14 . . 119.9 ?
C15 C14 H14 . . 119.9 ?
C10 C15 C14 . . 120.0(4) ?
C10 C15 H15 . . 120 ?
C14 C15 H15 . . 120 ?
N2 C16 C11 . . 112.9(3) ?
N2 C16 H16A . . 109 ?
C11 C16 H16A . . 109 ?
N2 C16 H16B . . 109 ?
C11 C16 H16B . . 109 ?
H16A C16 H16B . . 107.8 ?
N2 C17 H17A . . 109.5 ?
N2 C17 H17B . . 109.5 ?
H17A C17 H17B . . 109.5 ?
N2 C17 H17C . . 109.5 ?
H17A C17 H17C . . 109.5 ?
H17B C17 H17C . . 109.5 ?
N2 C18 H18A . . 109.5 ?
N2 C18 H18B . . 109.5 ?
H18A C18 H18B . . 109.5 ?
N2 C18 H18C . . 109.5 ?
H18A C18 H18C . . 109.5 ?
H18B C18 H18C . . 109.5 ?
C8A N1 C9 . . 137.0(6) ?
C8A N1 C9A . . 114.3(6) ?
C9 N1 C9A . . 48.6(5) ?
C8A N1 C7 . . 51.7(5) ?
C9 N1 C7 . . 114.1(6) ?
C9A N1 C7 . . 143.2(5) ?
C8A N1 C7A . . 110.2(5) ?
C9 N1 C7A . . 59.8(5) ?
C9A N1 C7A . . 107.8(6) ?
C7 N1 C7A . . 61.0(4) ?
C8A N1 C8 . . 54.1(5) ?
C9 N1 C8 . . 108.4(6) ?
C9A N1 C8 . . 64.2(6) ?
C7 N1 C8 . . 104.2(5) ?
C7A N1 C8 . . 145.7(5) ?
C8A N1 Sb1 . . 105.1(4) ?
C9 N1 Sb1 . . 117.9(4) ?
C9A N1 Sb1 . . 114.6(4) ?
C7 N1 Sb1 . . 102.2(3) ?
C7A N1 Sb1 . . 104.3(3) ?
C8 N1 Sb1 . . 109.2(4) ?
C16 N2 C18 . . 110.2(4) ?
C16 N2 C17 . . 111.2(4) ?
C18 N2 C17 . . 110.9(5) ?
C1 Sb1 C10 . . 96.9(2) ?
C1 Sb1 C1A . . 2.6(3) yes
C10 Sb1 C1A . . 98.77(18) yes
C1 Sb1 N1 . . 73.2(2) yes
C10 Sb1 N1 . . 89.75(12) yes
C1A Sb1 N1 . . 75.0(2) yes
C1 Sb1 Cl1 . . 91.9(2) yes
C10 Sb1 Cl1 . . 87.61(10) yes
C1A Sb1 Cl1 . . 90.3(2) yes
N1 Sb1 Cl1 . . 164.43(8) yes
N2 Sb1 Cl1 . . 110.65(8) yes

loop_
_geom_bond_atom_site_label_1
_geom_bond_atom_site_label_2
_geom_bond_site_symmetry_2
_geom_bond_distance
_geom_bond_publ_flag
C1 C2 . 1.39 ?
C1 C6 . 1.39 ?
C1 Sb1 . 2.103(5) yes
C2 C3 . 1.39 ?
C2 C7 . 1.496(9) ?
C3 C4 . 1.39 ?
C3 H3 . 0.93 ?
C4 C5 . 1.39 ?
C4 H4 . 0.93 ?
C5 C6 . 1.39 ?
C5 H5 . 0.93 ?
C6 H6 . 0.93 ?
C7 N1 . 1.484(8) ?
C7 H7A . 0.97 ?
C7 H7B . 0.97 ?
C8 N1 . 1.563(9) ?
C8 H8A . 0.96 ?
C8 H8B . 0.96 ?
C8 H8C . 0.96 ?
C9 N1 . 1.406(8) ?
C9 H9A . 0.96 ?
C9 H9B . 0.96 ?
C9 H9C . 0.96 ?
C1A C2A . 1.39 ?
C1A C6A . 1.39 ?
C1A Sb1 . 2.188(5) yes
C2A C3A . 1.39 ?
C2A C7A . 1.484(9) ?
C3A C4A . 1.39 ?
C3A H3A . 0.93 ?
C4A C5A . 1.39 ?
C4A H4A . 0.93 ?
C5A C6A . 1.39 ?
C5A H5A . 0.93 ?
C6A H6A . 0.93 ?
C7A N1 . 1.537(8) ?
C7A H7A1 . 0.97 ?
C7A H7A2 . 0.97 ?
C8A N1 . 1.391(8) ?
C8A H8A1 . 0.96 ?
C8A H8A2 . 0.96 ?
C8A H8A3 . 0.96 ?
C9A N1 . 1.479(9) ?
C9A H9A1 . 0.96 ?
C9A H9A2 . 0.96 ?
C9A H9A3 . 0.96 ?
C10 C15 . 1.369(5) ?
C10 C11 . 1.393(5) ?
C10 Sb1 . 2.153(4) ?
C11 C12 . 1.383(5) ?
C11 C16 . 1.496(6) ?
C12 C13 . 1.348(7) ?
C12 H12 . 0.93 ?
C13 C14 . 1.368(7) ?
C13 H13 . 0.93 ?
C14 C15 . 1.387(6) ?
C14 H14 . 0.93 ?
C15 H15 . 0.93 ?
C16 N2 . 1.446(6) ?
C16 H16A . 0.97 ?
C16 H16B . 0.97 ?
C17 N2 . 1.451(6) ?
C17 H17A . 0.96 ?
C17 H17B . 0.96 ?
C17 H17C . 0.96 ?
C18 N2 . 1.448(6) ?
C18 H18A . 0.96 ?
C18 H18B . 0.96 ?
C18 H18C . 0.96 ?
N1 Sb1 . 2.454(3) yes
N2 Sb1 . 3.326(5) yes
Sb1 Cl1 . 2.5759(18) yes

loop_
_geom_hbond_atom_site_label_D
_geom_hbond_atom_site_label_H
_geom_hbond_atom_site_label_A
_geom_hbond_site_symmetry_D
_geom_hbond_site_symmetry_H
_geom_hbond_site_symmetry_A
_geom_hbond_distance_DH
_geom_hbond_distance_HA
_geom_hbond_distance_DA
_geom_hbond_angle_DHA
_geom_hbond_publ_flag
C6 H6 Cl1 . . . 0.93 2.65 3.291(7) 127 yes
C6A H6A Cl1 . . . 0.93 2.74 3.353(7) 125 yes

loop_
_geom_torsion_atom_site_label_1
_geom_torsion_atom_site_label_2
_geom_torsion_atom_site_label_3
_geom_torsion_atom_site_label_4
_geom_torsion_site_symmetry_1
_geom_torsion_site_symmetry_2
_geom_torsion_site_symmetry_3
_geom_torsion_site_symmetry_4
_geom_torsion
_geom_torsion_publ_flag
C6 C1 C2 C3 . . . . 0 ?
Sb1 C1 C2 C3 . . . . 180.0(5) ?
C6 C1 C2 C7 . . . . -177.0(7) ?
Sb1 C1 C2 C7 . . . . 3.0(7) ?
C1 C2 C3 C4 . . . . 0 ?
C7 C2 C3 C4 . . . . 177.0(7) ?
C2 C3 C4 C5 . . . . 0 ?
C3 C4 C5 C6 . . . . 0 ?
C4 C5 C6 C1 . . . . 0 ?
C2 C1 C6 C5 . . . . 0 ?
Sb1 C1 C6 C5 . . . . 180.0(5) ?
C3 C2 C7 N1 . . . . 144.3(5) ?
C1 C2 C7 N1 . . . . -38.6(8) ?
C6A C1A C2A C3A . . . . 0 ?
Sb1 C1A C2A C3A . . . . 175.2(4) ?
C6A C1A C2A C7A . . . . 179.6(7) ?
Sb1 C1A C2A C7A . . . . -5.2(7) ?
C1A C2A C3A C4A . . . . 0 ?
C7A C2A C3A C4A . . . . -179.6(7) ?
C2A C3A C4A C5A . . . . 0 ?
C3A C4A C5A C6A . . . . 0 ?
C4A C5A C6A C1A . . . . 0 ?
C2A C1A C6A C5A . . . . 0 ?
Sb1 C1A C6A C5A . . . . -174.9(5) ?
C3A C2A C7A N1 . . . . -148.5(4) ?
C1A C2A C7A N1 . . . . 31.9(8) ?
C15 C10 C11 C12 . . . . -0.6(5) ?
Sb1 C10 C11 C12 . . . . -179.0(3) ?
C15 C10 C11 C16 . . . . 176.5(4) ?
Sb1 C10 C11 C16 . . . . -1.9(5) ?
C10 C11 C12 C13 . . . . -1.1(6) ?
C16 C11 C12 C13 . . . . -178.2(4) ?
C11 C12 C13 C14 . . . . 2.2(6) ?
C12 C13 C14 C15 . . . . -1.7(7) ?
C11 C10 C15 C14 . . . . 1.1(6) ?
Sb1 C10 C15 C14 . . . . 179.5(3) ?
C13 C14 C15 C10 . . . . 0.1(6) ?
C12 C11 C16 N2 . . . . -113.5(4) ?
C10 C11 C16 N2 . . . . 69.5(5) ?
C2 C7 N1 C8A . . . . 147.4(8) ?
C2 C7 N1 C9 . . . . -80.7(7) ?
C2 C7 N1 C9A . . . . -133.0(9) ?
C2 C7 N1 C7A . . . . -52.1(6) ?
C2 C7 N1 C8 . . . . 161.3(6) ?
C2 C7 N1 Sb1 . . . . 47.7(6) ?
C2A C7A N1 C8A . . . . 74.7(7) ?
C2A C7A N1 C9 . . . . -151.9(8) ?
C2A C7A N1 C9A . . . . -159.9(6) ?
C2A C7A N1 C7 . . . . 58.5(6) ?
C2A C7A N1 C8 . . . . 130.0(9) ?
C2A C7A N1 Sb1 . . . . -37.7(6) ?
C11 C16 N2 C18 . . . . -165.1(4) ?
C11 C16 N2 C17 . . . . 71.6(5) ?
C2 C1 Sb1 C10 . . . . 106.9(4) ?
C6 C1 Sb1 C10 . . . . -73.1(4) ?
C2 C1 Sb1 C1A . . . . -114(7) ?
C6 C1 Sb1 C1A . . . . 66(7) ?
C2 C1 Sb1 N1 . . . . 19.3(4) ?
C6 C1 Sb1 N1 . . . . -160.7(4) ?
C2 C1 Sb1 Cl1 . . . . -165.3(4) ?
C6 C1 Sb1 Cl1 . . . . 14.7(4) ?
C15 C10 Sb1 C1 . . . . 4.3(4) ?
C11 C10 Sb1 C1 . . . . -177.3(3) ?
C15 C10 Sb1 C1A . . . . 2.6(4) ?
C11 C10 Sb1 C1A . . . . -179.0(3) ?
C15 C10 Sb1 N1 . . . . 77.3(3) ?
C11 C10 Sb1 N1 . . . . -104.3(3) ?
C15 C10 Sb1 Cl1 . . . . -87.3(3) ?
C11 C10 Sb1 Cl1 . . . . 91.1(3) ?
C2A C1A Sb1 C1 . . . . 33(7) ?
C6A C1A Sb1 C1 . . . . -152(7) ?
C2A C1A Sb1 C10 . . . . 74.1(3) ?
C6A C1A Sb1 C10 . . . . -110.8(4) ?
C2A C1A Sb1 N1 . . . . -13.3(3) ?
C6A C1A Sb1 N1 . . . . 161.8(4) ?
C2A C1A Sb1 Cl1 . . . . 161.7(3) ?
C6A C1A Sb1 Cl1 . . . . -23.2(4) ?
C8A N1 Sb1 C1 . . . . -90.6(5) ?
C9 N1 Sb1 C1 . . . . 88.5(6) ?
C9A N1 Sb1 C1 . . . . 143.0(5) ?
C7 N1 Sb1 C1 . . . . -37.4(4) ?
C7A N1 Sb1 C1 . . . . 25.4(4) ?
C8 N1 Sb1 C1 . . . . -147.3(5) ?
C8A N1 Sb1 C10 . . . . 172.1(4) ?
C9 N1 Sb1 C10 . . . . -8.7(5) ?
C9A N1 Sb1 C10 . . . . 45.8(5) ?
C7 N1 Sb1 C10 . . . . -134.6(4) ?
C7A N1 Sb1 C10 . . . . -71.8(4) ?
C8 N1 Sb1 C10 . . . . 115.5(4) ?
C8A N1 Sb1 C1A . . . . -88.7(4) ?
C9 N1 Sb1 C1A . . . . 90.4(6) ?
C9A N1 Sb1 C1A . . . . 145.0(5) ?
C7 N1 Sb1 C1A . . . . -35.5(4) ?
C7A N1 Sb1 C1A . . . . 27.3(4) ?
C8 N1 Sb1 C1A . . . . -145.4(4) ?
C8A N1 Sb1 Cl1 . . . . -107.7(5) ?
C9 N1 Sb1 Cl1 . . . . 71.4(6) ?
C9A N1 Sb1 Cl1 . . . . 126.0(5) ?
C7 N1 Sb1 Cl1 . . . . -54.5(5) ?
C7A N1 Sb1 Cl1 . . . . 8.3(5) ?
C8 N1 Sb1 Cl1 . . . . -164.4(4) ?
